data_4131497
loop_
_publ_author_name
'Hung, Chen-Hsun'
'Gandeepan, Parthasarathy'
'Cheng, Lin-Chieh'
'Chen, Liang-Yu'
'Cheng, Mu-Jeng'
'Cheng, Chien-Hong'

_publ_section_title
;
 Experimental and Theoretical Studies on Iron-Promoted Oxidative
 Annulation of Arylglyoxal with Alkyne: Unusual Addition and Migration on
 the Aryl Ring.
;
_journal_issue 47
_journal_name_full 'Journal of the American Chemical Society'
_journal_page_first 17015
_journal_page_last 17021
_journal_paper_doi 10.1021/jacs.7b05981
_journal_volume 139
_journal_year 2017
_chemical_formula_sum 'C23 H16 O2'
_chemical_formula_weight 324.36
_space_group_crystal_system monoclinic
_space_group_IT_number 14
_space_group_name_Hall '-P 2yn'
_space_group_name_H-M_alt 'P 1 21/n 1'
_atom_sites_solution_hydrogens geom
_audit_creation_method SHELXL-2014/6
_cell_angle_alpha 90
_cell_angle_beta 92.867(2)
_cell_angle_gamma 90
_cell_formula_units_Z 4
_cell_length_a 9.6975(8)
_cell_length_b 9.1414(8)
_cell_length_c 18.7257(16)
_cell_measurement_reflns_used 2756
_cell_measurement_temperature 100(2)
_cell_measurement_theta_max 26.3762
_cell_measurement_theta_min 3.1163
_cell_volume 1657.9(2)
_computing_cell_refinement 'SAINT V8.34A (Bruker AXS Inc., 2013)'
_computing_data_collection 'APEX2 (Bruker AXS, 2010)'
_computing_data_reduction 'SAINT V8.34A (Bruker AXS Inc., 2013)'
_computing_molecular_graphics 'SHELXTL (Sheldrick, 2008)'
_computing_publication_material SHELXTL
_computing_structure_refinement 'SHELXL-2014/6 (Sheldrick, 2014)'
_diffrn_ambient_temperature 100(2)
_diffrn_detector_area_resol_mean 8.3333
_diffrn_measured_fraction_theta_full 0.999
_diffrn_measured_fraction_theta_max 0.999
_diffrn_measurement_device_type 'Bruker APEX-II CCD'
_diffrn_measurement_method '\f and \w scans'
_diffrn_radiation_type MoK\a
_diffrn_radiation_wavelength 0.71073
_diffrn_reflns_av_R_equivalents 0.0408
_diffrn_reflns_av_unetI/netI 0.0375
_diffrn_reflns_Laue_measured_fraction_full 0.999
_diffrn_reflns_Laue_measured_fraction_max 0.999
_diffrn_reflns_limit_h_max 12
_diffrn_reflns_limit_h_min -12
_diffrn_reflns_limit_k_max 11
_diffrn_reflns_limit_k_min -7
_diffrn_reflns_limit_l_max 23
_diffrn_reflns_limit_l_min -23
_diffrn_reflns_number 13132
_diffrn_reflns_point_group_measured_fraction_full 0.999
_diffrn_reflns_point_group_measured_fraction_max 0.999
_diffrn_reflns_theta_full 25.242
_diffrn_reflns_theta_max 26.392
_diffrn_reflns_theta_min 2.178
_exptl_absorpt_coefficient_mu 0.082
_exptl_absorpt_correction_T_max 0.9485
_exptl_absorpt_correction_T_min 0.8401
_exptl_absorpt_correction_type multi-scan
_exptl_absorpt_process_details 'SADABS V2014/4 (Bruker AXS Inc.)'
_exptl_crystal_colour Red
_exptl_crystal_density_diffrn 1.299
_exptl_crystal_density_meas ?
_exptl_crystal_density_method 'not measured'
_exptl_crystal_description Lump
_exptl_crystal_F_000 680
_exptl_crystal_size_max 0.25
_exptl_crystal_size_mid 0.25
_exptl_crystal_size_min 0.25
_refine_diff_density_max 0.233
_refine_diff_density_min -0.181
_refine_diff_density_rms 0.042
_refine_ls_extinction_method none
_refine_ls_goodness_of_fit_ref 1.019
_refine_ls_hydrogen_treatment constr
_refine_ls_matrix_type full
_refine_ls_number_parameters 227
_refine_ls_number_reflns 3393
_refine_ls_number_restraints 0
_refine_ls_restrained_S_all 1.019
_refine_ls_R_factor_all 0.0572
_refine_ls_R_factor_gt 0.0398
_refine_ls_shift/su_max 0.001
_refine_ls_shift/su_mean 0.000
_refine_ls_structure_factor_coef Fsqd
_refine_ls_weighting_details 'w=1/[\s^2^(Fo^2^)+(0.0458P)^2^+0.4320P] where P=(Fo^2^+2Fc^2^)/3'
_refine_ls_weighting_scheme calc
_refine_ls_wR_factor_gt 0.0932
_refine_ls_wR_factor_ref 0.1024
_reflns_Friedel_coverage 0.000
_reflns_number_gt 2596
_reflns_number_total 3393
_reflns_threshold_expression 'I > 2\s(I)'
_cod_data_source_file ja7b05981_si_007.cif
_cod_data_source_block mo_150215lt_0m
_cod_depositor_comments
;
The following automatic conversions were performed:

data item '_exptl_crystal_density_meas' value 'not measured' was
changed to '?' -- the value is perceived as not measured.

Automatic conversion script
Id: cif_fix_values 6909 2019-04-08 15:41:33Z antanas 
;
_cod_original_sg_symbol_H-M 'P 21/n'
_cod_database_code 4131497
_shelx_space_group_comment
;
The symmetry employed for this shelxl refinement is uniquely defined
by the following loop, which should always be used as a source of
symmetry information in preference to the above space-group names.
They are only intended as comments.
;
_shelxl_version_number 2014/6

loop_
_space_group_symop_operation_xyz
'x, y, z'
'-x+1/2, y+1/2, -z+1/2'
'-x, -y, -z'
'x-1/2, -y-1/2, z-1/2'

loop_
_atom_site_label
_atom_site_type_symbol
_atom_site_fract_x
_atom_site_fract_y
_atom_site_fract_z
_atom_site_U_iso_or_equiv
_atom_site_adp_type
_atom_site_occupancy
_atom_site_site_symmetry_order
_atom_site_calc_flag
_atom_site_refinement_flags_posn
_atom_site_refinement_flags_adp
O1 O 0.68237(10) 0.77603(13) -0.03819(6) 0.0292(3) Uani 1 1 d . .
O2 O 0.86497(10) 0.92940(12) -0.11292(5) 0.0242(3) Uani 1 1 d . .
C1 C 0.54752(18) 0.5439(2) 0.18891(10) 0.0424(5) Uani 1 1 d . .
H1 H 0.4799 0.5077 0.2194 0.051 Uiso 1 1 calc R U
C2 C 0.55001(17) 0.4953(2) 0.11917(10) 0.0388(5) Uani 1 1 d . .
H3 H 0.4845 0.4250 0.1018 0.047 Uiso 1 1 calc R U
C3 C 0.64809(16) 0.54909(19) 0.07427(9) 0.0288(4) Uani 1 1 d . .
H4 H 0.6484 0.5162 0.0261 0.035 Uiso 1 1 calc R U
C4 C 0.74586(14) 0.65072(17) 0.09936(8) 0.0215(3) Uani 1 1 d . .
C5 C 0.85198(14) 0.71004(16) 0.05190(7) 0.0185(3) Uani 1 1 d . .
C6 C 0.98975(14) 0.70556(16) 0.06934(7) 0.0169(3) Uani 1 1 d . .
C7 C 1.09433(14) 0.76973(16) 0.02398(7) 0.0165(3) Uani 1 1 d . .
C8 C 1.05484(14) 0.84810(16) -0.03851(7) 0.0169(3) Uani 1 1 d . .
C9 C 1.15346(14) 0.90889(16) -0.08114(7) 0.0193(3) Uani 1 1 d . .
H10 H 1.1243 0.9629 -0.1225 0.023 Uiso 1 1 calc R U
C10 C 1.29436(15) 0.89208(17) -0.06433(8) 0.0220(3) Uani 1 1 d . .
C11 C 1.40043(16) 0.9550(2) -0.11158(9) 0.0317(4) Uani 1 1 d . .
H12 H 1.4055 1.0612 -0.1047 0.048 Uiso 1 1 calc R U
H11 H 1.3741 0.9335 -0.1617 0.048 Uiso 1 1 calc R U
H2 H 1.4907 0.9114 -0.0991 0.048 Uiso 1 1 calc R U
C12 C 0.64372(17) 0.6454(2) 0.21421(9) 0.0351(4) Uani 1 1 d . .
H16 H 0.6421 0.6788 0.2622 0.042 Uiso 1 1 calc R U
C13 C 0.74243(15) 0.69847(19) 0.16993(8) 0.0252(4) Uani 1 1 d . .
H15 H 0.8083 0.7680 0.1878 0.030 Uiso 1 1 calc R U
C14 C 0.80208(14) 0.77892(17) -0.01581(7) 0.0198(3) Uani 1 1 d . .
C15 C 0.90740(14) 0.86081(16) -0.06064(7) 0.0179(3) Uani 1 1 d . .
C16 C 1.04200(13) 0.63046(16) 0.13611(7) 0.0166(3) Uani 1 1 d . .
C17 C 1.03138(14) 0.47917(17) 0.14169(8) 0.0212(3) Uani 1 1 d . .
H9 H 0.9913 0.4240 0.1030 0.025 Uiso 1 1 calc R U
C18 C 1.07928(15) 0.40860(18) 0.20374(8) 0.0243(3) Uani 1 1 d . .
H8 H 1.0740 0.3051 0.2070 0.029 Uiso 1 1 calc R U
C19 C 1.13472(14) 0.48885(18) 0.26085(7) 0.0228(3) Uani 1 1 d . .
H7 H 1.1659 0.4406 0.3036 0.027 Uiso 1 1 calc R U
C20 C 1.14486(14) 0.63959(18) 0.25573(7) 0.0218(3) Uani 1 1 d . .
H6 H 1.1825 0.6946 0.2951 0.026 Uiso 1 1 calc R U
C21 C 1.10028(14) 0.71022(17) 0.19335(7) 0.0193(3) Uani 1 1 d . .
H5 H 1.1095 0.8134 0.1896 0.023 Uiso 1 1 calc R U
C22 C 1.23573(14) 0.75359(17) 0.04056(7) 0.0206(3) Uani 1 1 d . .
H14 H 1.2658 0.7009 0.0822 0.025 Uiso 1 1 calc R U
C23 C 1.33253(15) 0.81319(18) -0.00285(8) 0.0222(3) Uani 1 1 d . .
H13 H 1.4279 0.7999 0.0097 0.027 Uiso 1 1 calc R U

loop_
_atom_site_aniso_label
_atom_site_aniso_U_11
_atom_site_aniso_U_22
_atom_site_aniso_U_33
_atom_site_aniso_U_23
_atom_site_aniso_U_13
_atom_site_aniso_U_12
O1 0.0183(5) 0.0368(7) 0.0318(6) 0.0059(5) -0.0066(4) -0.0007(5)
O2 0.0262(5) 0.0245(6) 0.0210(5) 0.0021(5) -0.0067(4) -0.0005(5)
C1 0.0291(9) 0.0479(13) 0.0512(11) 0.0211(10) 0.0115(8) 0.0014(9)
C2 0.0269(9) 0.0330(10) 0.0564(12) 0.0115(9) 0.0015(8) -0.0075(8)
C3 0.0244(8) 0.0259(9) 0.0359(9) 0.0025(7) -0.0016(7) -0.0003(7)
C4 0.0169(7) 0.0219(8) 0.0256(7) 0.0036(6) -0.0007(6) 0.0044(6)
C5 0.0206(7) 0.0158(8) 0.0190(7) -0.0024(6) -0.0013(6) 0.0007(6)
C6 0.0208(7) 0.0132(7) 0.0165(6) -0.0036(6) -0.0006(5) 0.0016(6)
C7 0.0192(7) 0.0141(7) 0.0159(6) -0.0030(6) -0.0004(5) 0.0012(6)
C8 0.0194(7) 0.0148(7) 0.0164(6) -0.0045(6) -0.0013(5) 0.0016(6)
C9 0.0244(7) 0.0169(8) 0.0165(7) -0.0008(6) -0.0010(5) 0.0021(6)
C10 0.0215(7) 0.0213(8) 0.0234(7) -0.0013(6) 0.0028(6) 0.0008(6)
C11 0.0239(8) 0.0383(10) 0.0334(9) 0.0100(8) 0.0054(7) 0.0018(8)
C12 0.0311(9) 0.0440(11) 0.0310(8) 0.0104(8) 0.0077(7) 0.0103(8)
C13 0.0210(7) 0.0288(9) 0.0259(8) 0.0043(7) 0.0012(6) 0.0063(7)
C14 0.0186(7) 0.0189(8) 0.0216(7) -0.0035(6) -0.0024(6) 0.0030(6)
C15 0.0226(7) 0.0154(7) 0.0153(6) -0.0051(6) -0.0039(5) 0.0017(6)
C16 0.0135(6) 0.0192(8) 0.0172(6) -0.0001(6) 0.0010(5) 0.0019(6)
C17 0.0209(7) 0.0199(8) 0.0227(7) -0.0029(6) -0.0013(6) 0.0007(6)
C18 0.0245(8) 0.0189(8) 0.0297(8) 0.0046(7) 0.0031(6) 0.0033(7)
C19 0.0193(7) 0.0287(9) 0.0203(7) 0.0059(7) 0.0010(6) 0.0047(6)
C20 0.0166(7) 0.0295(9) 0.0190(7) -0.0021(7) -0.0016(5) -0.0001(6)
C21 0.0183(7) 0.0186(8) 0.0209(7) 0.0005(6) -0.0008(5) -0.0009(6)
C22 0.0209(7) 0.0214(8) 0.0193(7) 0.0001(6) -0.0010(6) 0.0030(6)
C23 0.0161(7) 0.0257(9) 0.0247(7) -0.0009(7) 0.0003(6) 0.0028(6)

loop_
_atom_type_symbol
_atom_type_description
_atom_type_scat_dispersion_real
_atom_type_scat_dispersion_imag
_atom_type_scat_source
C C 0.0033 0.0016 'International Tables Vol C Tables 4.2.6.8 and 6.1.1.4'
H H 0.0000 0.0000 'International Tables Vol C Tables 4.2.6.8 and 6.1.1.4'
O O 0.0106 0.0060 'International Tables Vol C Tables 4.2.6.8 and 6.1.1.4'

loop_
_geom_angle_atom_site_label_1
_geom_angle_atom_site_label_2
_geom_angle_atom_site_label_3
_geom_angle
C2 C1 C12 119.77(16)
C2 C1 H1 120.1
C12 C1 H1 120.1
C1 C2 C3 120.22(17)
C1 C2 H3 119.9
C3 C2 H3 119.9
C2 C3 C4 120.44(16)
C2 C3 H4 119.8
C4 C3 H4 119.8
C3 C4 C13 118.74(14)
C3 C4 C5 121.27(14)
C13 C4 C5 119.99(14)
C6 C5 C14 119.68(13)
C6 C5 C4 122.94(13)
C14 C5 C4 117.37(12)
C5 C6 C7 123.01(13)
C5 C6 C16 120.21(12)
C7 C6 C16 116.77(12)
C22 C7 C8 117.44(13)
C22 C7 C6 121.63(12)
C8 C7 C6 120.92(12)
C9 C8 C7 120.89(12)
C9 C8 C15 119.49(12)
C7 C8 C15 119.57(12)
C8 C9 C10 121.33(13)
C8 C9 H10 119.3
C10 C9 H10 119.3
C23 C10 C9 117.40(13)
C23 C10 C11 121.53(13)
C9 C10 C11 121.06(13)
C10 C11 H12 109.5
C10 C11 H11 109.5
H12 C11 H11 109.5
C10 C11 H2 109.5
H12 C11 H2 109.5
H11 C11 H2 109.5
C1 C12 C13 120.31(17)
C1 C12 H16 119.8
C13 C12 H16 119.8
C12 C13 C4 120.52(16)
C12 C13 H15 119.7
C4 C13 H15 119.7
O1 C14 C5 123.63(13)
O1 C14 C15 117.96(13)
C5 C14 C15 118.40(12)
O2 C15 C8 123.46(13)
O2 C15 C14 118.68(12)
C8 C15 C14 117.84(12)
C17 C16 C21 119.43(13)
C17 C16 C6 119.80(13)
C21 C16 C6 120.77(13)
C18 C17 C16 120.12(14)
C18 C17 H9 119.9
C16 C17 H9 119.9
C19 C18 C17 120.09(15)
C19 C18 H8 120.0
C17 C18 H8 120.0
C18 C19 C20 120.02(14)
C18 C19 H7 120.0
C20 C19 H7 120.0
C21 C20 C19 120.13(14)
C21 C20 H6 119.9
C19 C20 H6 119.9
C20 C21 C16 120.18(14)
C20 C21 H5 119.9
C16 C21 H5 119.9
C23 C22 C7 120.96(13)
C23 C22 H14 119.5
C7 C22 H14 119.5
C22 C23 C10 121.96(13)
C22 C23 H13 119.0
C10 C23 H13 119.0

loop_
_geom_bond_atom_site_label_1
_geom_bond_atom_site_label_2
_geom_bond_distance
O1 C14 1.2146(17)
O2 C15 1.2168(17)
C1 C2 1.381(3)
C1 C12 1.382(3)
C1 H1 0.9500
C2 C3 1.390(2)
C2 H3 0.9500
C3 C4 1.392(2)
C3 H4 0.9500
C4 C13 1.394(2)
C4 C5 1.495(2)
C5 C6 1.3600(19)
C5 C14 1.476(2)
C6 C7 1.4765(19)
C6 C16 1.4926(19)
C7 C22 1.3985(19)
C7 C8 1.4088(19)
C8 C9 1.392(2)
C8 C15 1.4731(19)
C9 C10 1.395(2)
C9 H10 0.9500
C10 C23 1.393(2)
C10 C11 1.504(2)
C11 H12 0.9800
C11 H11 0.9800
C11 H2 0.9800
C12 C13 1.385(2)
C12 H16 0.9500
C13 H15 0.9500
C14 C15 1.547(2)
C16 C17 1.391(2)
C16 C21 1.393(2)
C17 C18 1.389(2)
C17 H9 0.9500
C18 C19 1.383(2)
C18 H8 0.9500
C19 C20 1.385(2)
C19 H7 0.9500
C20 C21 1.385(2)
C20 H6 0.9500
C21 H5 0.9500
C22 C23 1.384(2)
C22 H14 0.9500
C23 H13 0.9500
